data_4111059
loop_
_publ_author_name
'Olivier Jeannin'
'Rodolphe Cl\'erac'
'Marc Fourmigu\'e'

_publ_contact_author_address
;
Sciences Chimiques de Rennes
UMR 6226 CNRS-Universit\'e Rennes1
Campus de Beaulieu Bat 10C
35042 Rennes cedex
France
;
_publ_contact_author_email marc.fourmigue@univ-rennes1.fr
_publ_contact_author_fax '33(0)2 23 23 52 43'
_publ_contact_author_name 'FOURMIGUE Marc'
_publ_contact_author_phone '33(0)2 23 23 67 32'
_publ_section_title
;
 Order-Disorder Transition Coupled with Magnetic Bistability in the
 Ferricinium Salt of a Radical Nickel Dithiolene Complex
;
_journal_name_full 'Journal of the American Chemical Society'
_journal_page_first 14649
_journal_page_last 14656
_journal_paper_doi 10.1021/ja064842v
_journal_volume 128
_journal_year 2006
_chemical_formula_moiety 'C10 H10 Fe, C8 F6 N2 Ni S4'
_chemical_formula_sum 'C18 H10 F6 Fe N2 Ni S4'
_chemical_formula_weight 611.08
_chemical_name_common Cp2Fe,Ni(tfadt)2
_chemical_name_systematic
;
 ?
;
_space_group_IT_number 12
_symmetry_cell_setting monoclinic
_symmetry_space_group_name_Hall '-C 2y'
_symmetry_space_group_name_H-M 'C 1 2/m 1'
_atom_sites_solution_hydrogens geom
_atom_sites_solution_primary direct
_atom_sites_solution_secondary difmap
_audit_creation_method SHELXL-97
_cell_angle_alpha 90.00
_cell_angle_beta 99.459(13)
_cell_angle_gamma 90.00
_cell_formula_units_Z 4
_cell_length_a 23.039(3)
_cell_length_b 7.7428(7)
_cell_length_c 12.9602(14)
_cell_measurement_reflns_used 5208
_cell_measurement_temperature 293(2)
_cell_measurement_theta_max 24.2
_cell_measurement_theta_min 2.15
_cell_volume 2280.5(4)
_computing_cell_refinement 'CELL, Stoe-IPDS'
_computing_data_collection 'EXPOSE, Stoe-IPDS'
_computing_data_reduction 'INTEGRATE, Stoe-IPDS'
_computing_structure_refinement 'SHELXL-97 (Sheldrick, 1997)'
_computing_structure_solution 'SHELXS-97 (Sheldrick, 1997)'
_diffrn_ambient_temperature 293(2)
_diffrn_detector_area_resol_mean 6.66
_diffrn_measured_fraction_theta_full 0.986
_diffrn_measured_fraction_theta_max 0.986
_diffrn_measurement_device_type 'STOE IPDS'
_diffrn_measurement_method 'Oscillation, phi incr. 1 deg'
_diffrn_radiation_monochromator graphite
_diffrn_radiation_source 'fine-focus sealed tube'
_diffrn_radiation_type MoK\a
_diffrn_radiation_wavelength 0.71073
_diffrn_reflns_av_R_equivalents 0.0486
_diffrn_reflns_av_sigmaI/netI 0.0406
_diffrn_reflns_limit_h_max 28
_diffrn_reflns_limit_h_min -28
_diffrn_reflns_limit_k_max 9
_diffrn_reflns_limit_k_min -9
_diffrn_reflns_limit_l_max 15
_diffrn_reflns_limit_l_min -15
_diffrn_reflns_number 11252
_diffrn_reflns_theta_full 25.97
_diffrn_reflns_theta_max 25.97
_diffrn_reflns_theta_min 2.19
_exptl_absorpt_coefficient_mu 1.885
_exptl_absorpt_correction_T_max 0.5772
_exptl_absorpt_correction_T_min 0.5398
_exptl_absorpt_correction_type multi-scan
_exptl_absorpt_process_details
;
[c.f. r.h. blessing, acta cryst. (1995), a51, 33-38]
;
_exptl_crystal_colour black
_exptl_crystal_density_diffrn 1.780
_exptl_crystal_description prism
_exptl_crystal_F_000 1216
_exptl_crystal_size_max 0.5
_exptl_crystal_size_mid 0.2
_exptl_crystal_size_min 0.1
_refine_diff_density_max 0.463
_refine_diff_density_min -0.361
_refine_diff_density_rms 0.050
_refine_ls_extinction_method none
_refine_ls_goodness_of_fit_ref 0.927
_refine_ls_hydrogen_treatment constr
_refine_ls_matrix_type full
_refine_ls_number_parameters 214
_refine_ls_number_reflns 2375
_refine_ls_number_restraints 0
_refine_ls_restrained_S_all 0.927
_refine_ls_R_factor_all 0.0857
_refine_ls_R_factor_gt 0.0399
_refine_ls_shift/su_max 0.005
_refine_ls_shift/su_mean 0.000
_refine_ls_structure_factor_coef Fsqd
_refine_ls_weighting_details 'calc w=1/[\s^2^(Fo^2^)+(0.0647P)^2^+0.0000P] where P=(Fo^2^+2Fc^2^)/3'
_refine_ls_weighting_scheme calc
_refine_ls_wR_factor_gt 0.1003
_refine_ls_wR_factor_ref 0.1162
_reflns_number_gt 1287
_reflns_number_total 2375
_reflns_threshold_expression >2sigma(I)
_cod_data_source_file ja064842vsi20060707_123756.cif
_cod_data_source_block oj123b
_cod_database_code 4111059

loop_
_symmetry_equiv_pos_as_xyz
'x, y, z'
'-x, y, -z'
'x+1/2, y+1/2, z'
'-x+1/2, y+1/2, -z'
'-x, -y, -z'
'x, -y, z'
'-x+1/2, -y+1/2, -z'
'x+1/2, -y+1/2, z'

loop_
_atom_site_label
_atom_site_type_symbol
_atom_site_fract_x
_atom_site_fract_y
_atom_site_fract_z
_atom_site_U_iso_or_equiv
_atom_site_adp_type
_atom_site_occupancy
_atom_site_symmetry_multiplicity
_atom_site_calc_flag
_atom_site_refinement_flags
Ni Ni 0.80141(4) 0.0000 0.01622(6) 0.0822(3) Uani 1 2 d S
Fe Fe 0.93471(4) 0.5000 0.74140(6) 0.0918(3) Uani 1 2 d S
S1 S 0.77918(10) 0.0000 0.16995(13) 0.1106(6) Uani 1 2 d S
S2 S 0.89392(8) 0.0000 0.07369(13) 0.1024(6) Uani 1 2 d S
S3 S 0.82333(7) 0.0000 -0.13741(12) 0.0922(5) Uani 1 2 d S
S4 S 0.70909(8) 0.0000 -0.04532(14) 0.0965(5) Uani 1 2 d S
C1 C 0.8451(5) 0.0000 0.2479(5) 0.108(2) Uani 1 2 d S
C2 C 0.8963(4) 0.0000 0.2088(5) 0.104(2) Uani 1 2 d S
C4 C 0.9552(5) 0.0000 0.2646(6) 0.130(3) Uani 1 2 d S
C5 C 0.7569(2) 0.0000 -0.2201(4) 0.0812(15) Uani 1 2 d S
C6 C 0.7063(2) 0.0000 -0.1781(5) 0.0807(15) Uani 1 2 d S
C7 C 0.6490(3) 0.0000 -0.2400(6) 0.112(2) Uani 1 2 d S
C8 C 0.7583(4) 0.0000 -0.3348(6) 0.112(3) Uani 1 2 d S
C1A C 1.0020(12) 0.592(3) 0.8659(17) 0.084(5) Uani 0.50 1 d P
H1A H 1.0341 0.6638 0.8631 0.101 Uiso 0.50 1 calc PR
C'1A C 0.996(3) 0.5000 0.862(3) 0.23(5) Uani 0.50 2 d SP
H'1A H 1.0333 0.5000 0.8448 0.278 Uiso 0.50 2 calc SPR
C2A C 0.9403(10) 0.648(4) 0.871(2) 0.125(12) Uani 0.50 1 d P
H2A H 0.9256 0.7600 0.8679 0.150 Uiso 0.50 1 calc PR
C'2A C 0.9660(10) 0.638(4) 0.8757(14) 0.137(15) Uani 0.50 1 d P
H'2A H 0.9805 0.7504 0.8802 0.164 Uiso 0.50 1 calc PR
C'3A C 0.9063(17) 0.587(4) 0.883(3) 0.111(8) Uani 0.50 1 d P
H'3A H 0.8745 0.6589 0.8867 0.133 Uiso 0.50 1 calc PR
C3A C 0.911(2) 0.5000 0.881(4) 0.19(4) Uani 0.50 2 d SP
H3A H 0.8722 0.5000 0.8949 0.226 Uiso 0.50 2 calc SPR
C4A C 0.9598(3) 0.5866(7) 0.6050(3) 0.1166(18) Uani 1 1 d .
H4A H 0.9922 0.6565 0.6012 0.140 Uiso 1 1 calc R
C5A C 0.9038(3) 0.6443(10) 0.6116(4) 0.140(2) Uani 1 1 d .
H5A H 0.8923 0.7592 0.6131 0.168 Uiso 1 1 calc R
C6A C 0.8672(4) 0.5000 0.6157(7) 0.170(5) Uani 1 2 d S
H6A H 0.8273 0.5000 0.6201 0.204 Uiso 1 2 calc SR
N1 N 1.0024(4) 0.0000 0.3066(6) 0.166(3) Uani 1 2 d S
N2 N 0.6021(3) 0.0000 -0.2838(7) 0.163(3) Uani 1 2 d S
C3 C 0.8495(7) 0.0000 0.3668(8) 0.154(4) Uani 1 2 d S
F1 F 0.7973(5) 0.0000 0.3918(5) 0.272(6) Uani 1 2 d S
F2 F 0.8743(4) -0.1284(8) 0.4106(3) 0.278(4) Uani 1 1 d .
F3 F 0.7097(5) 0.0000 -0.3939(11) 0.132(7) Uani 0.50 2 d SP
F4 F 0.7879(6) -0.138(2) -0.3578(8) 0.170(6) Uani 0.50 1 d P
F'3 F 0.8110(9) 0.0000 -0.3567(12) 0.158(7) Uani 0.50 2 d SP
F'4 F 0.7357(9) -0.133(3) -0.3818(9) 0.281(13) Uani 0.50 1 d P

loop_
_atom_site_aniso_label
_atom_site_aniso_U_11
_atom_site_aniso_U_22
_atom_site_aniso_U_33
_atom_site_aniso_U_23
_atom_site_aniso_U_13
_atom_site_aniso_U_12
Ni 0.0993(6) 0.0796(5) 0.0721(4) 0.000 0.0268(4) 0.000
Fe 0.0989(7) 0.1208(8) 0.0568(4) 0.000 0.0159(4) 0.000
S1 0.1501(17) 0.1113(14) 0.0786(10) 0.000 0.0432(11) 0.000
S2 0.1102(13) 0.1147(14) 0.0797(10) 0.000 0.0082(9) 0.000
S3 0.0702(9) 0.1337(14) 0.0758(9) 0.000 0.0213(7) 0.000
S4 0.0926(11) 0.1067(13) 0.1002(11) 0.000 0.0457(9) 0.000
C1 0.191(8) 0.063(4) 0.076(4) 0.000 0.037(5) 0.000
C2 0.158(7) 0.064(4) 0.080(4) 0.000 -0.008(5) 0.000
C4 0.189(9) 0.093(5) 0.091(5) 0.000 -0.032(6) 0.000
C5 0.072(4) 0.093(4) 0.081(4) 0.000 0.020(3) 0.000
C6 0.068(3) 0.083(4) 0.093(4) 0.000 0.020(3) 0.000
C7 0.076(5) 0.142(7) 0.120(5) 0.000 0.020(4) 0.000
C8 0.088(5) 0.168(9) 0.082(5) 0.000 0.021(4) 0.000
C1A 0.093(13) 0.091(7) 0.064(9) -0.017(7) 0.003(8) -0.014(9)
C'1A 0.11(4) 0.53(14) 0.06(2) 0.000 0.04(2) 0.000
C2A 0.09(2) 0.19(3) 0.095(11) -0.053(12) 0.018(10) 0.037(18)
C'2A 0.12(3) 0.25(4) 0.046(7) 0.005(12) 0.015(12) -0.09(2)
C'3A 0.17(2) 0.087(7) 0.090(13) -0.007(8) 0.057(14) -0.002(13)
C3A 0.09(2) 0.43(13) 0.066(16) 0.000 0.051(14) 0.000
C4A 0.155(5) 0.138(4) 0.059(2) 0.007(2) 0.025(3) -0.009(4)
C5A 0.166(7) 0.160(7) 0.086(3) 0.025(4) -0.002(4) 0.049(5)
C6A 0.088(6) 0.304(18) 0.105(7) 0.000 -0.025(5) 0.000
N1 0.209(9) 0.135(6) 0.126(6) 0.000 -0.055(6) 0.000
N2 0.071(4) 0.241(9) 0.176(7) 0.000 0.014(4) 0.000
C3 0.244(14) 0.130(8) 0.090(6) 0.000 0.036(7) 0.000
F1 0.288(10) 0.449(17) 0.086(4) 0.000 0.055(5) 0.000
F2 0.504(11) 0.234(5) 0.092(2) 0.069(3) 0.041(4) 0.101(6)
F3 0.084(6) 0.22(2) 0.083(6) 0.000 -0.006(5) 0.000
F4 0.165(10) 0.247(18) 0.096(6) -0.057(9) 0.012(6) 0.078(12)
F'3 0.151(14) 0.24(2) 0.092(7) 0.000 0.045(8) 0.000
F'4 0.44(3) 0.30(3) 0.111(10) -0.078(13) 0.078(14) -0.20(2)

loop_
_atom_type_symbol
_atom_type_description
_atom_type_scat_dispersion_real
_atom_type_scat_dispersion_imag
_atom_type_scat_source
C C 0.0033 0.0016 'International Tables Vol C Tables 4.2.6.8 and 6.1.1.4'
H H 0.0000 0.0000 'International Tables Vol C Tables 4.2.6.8 and 6.1.1.4'
N N 0.0061 0.0033 'International Tables Vol C Tables 4.2.6.8 and 6.1.1.4'
F F 0.0171 0.0103 'International Tables Vol C Tables 4.2.6.8 and 6.1.1.4'
S S 0.1246 0.1234 'International Tables Vol C Tables 4.2.6.8 and 6.1.1.4'
Fe Fe 0.3463 0.8444 'International Tables Vol C Tables 4.2.6.8 and 6.1.1.4'
Ni Ni 0.3393 1.1124 'International Tables Vol C Tables 4.2.6.8 and 6.1.1.4'

loop_
_geom_angle_atom_site_label_1
_geom_angle_atom_site_label_2
_geom_angle_atom_site_label_3
_geom_angle
_geom_angle_site_symmetry_1
_geom_angle_site_symmetry_3
S3 Ni S1 179.83(8) . .
S3 Ni S2 87.12(7) . .
S1 Ni S2 93.04(8) . .
S3 Ni S4 91.45(7) . .
S1 Ni S4 88.38(8) . .
S2 Ni S4 178.58(7) . .
C'1A Fe C3A 62(2) . .
C'1A Fe C2A 52.1(11) . .
C3A Fe C2A 39.5(12) . .
C'1A Fe C2A 52.1(11) . 6_565
C3A Fe C2A 39.5(12) . 6_565
C2A Fe C2A 69.1(19) . 6_565
C'1A Fe C5A 141.0(7) . 6_565
C3A Fe C5A 129.8(11) . 6_565
C2A Fe C5A 163.5(7) . 6_565
C2A Fe C5A 109.9(9) 6_565 6_565
C'1A Fe C5A 141.0(7) . .
C3A Fe C5A 129.8(11) . .
C2A Fe C5A 109.9(9) . .
C2A Fe C5A 163.5(7) 6_565 .
C5A Fe C5A 66.1(4) 6_565 .
C'1A Fe C6A 177.9(14) . .
C3A Fe C6A 115.8(16) . .
C2A Fe C6A 126.5(7) . .
C2A Fe C6A 126.5(7) 6_565 .
C5A Fe C6A 40.1(2) 6_565 .
C5A Fe C6A 40.1(2) . .
C'1A Fe C4A 115.3(13) . .
C3A Fe C4A 160.97(17) . .
C2A Fe C4A 122.7(9) . .
C2A Fe C4A 155.5(8) 6_565 .
C5A Fe C4A 65.2(2) 6_565 .
C5A Fe C4A 39.2(2) . .
C6A Fe C4A 66.6(3) . .
C'1A Fe C4A 115.3(13) . 6_565
C3A Fe C4A 160.97(17) . 6_565
C2A Fe C4A 155.5(8) . 6_565
C2A Fe C4A 122.7(9) 6_565 6_565
C5A Fe C4A 39.2(2) 6_565 6_565
C5A Fe C4A 65.2(2) . 6_565
C6A Fe C4A 66.6(3) . 6_565
C4A Fe C4A 38.0(3) . 6_565
C'1A Fe C'2A 37.7(10) . .
C3A Fe C'2A 48.8(12) . .
C2A Fe C'2A 16.6(10) . .
C2A Fe C'2A 68.1(8) 6_565 .
C5A Fe C'2A 178.0(8) 6_565 .
C5A Fe C'2A 115.8(8) . .
C6A Fe C'2A 141.2(8) . .
C4A Fe C'2A 116.5(7) . .
C4A Fe C'2A 141.5(6) 6_565 .
C'1A Fe C'2A 37.7(10) . 6_565
C3A Fe C'2A 48.8(12) . 6_565
C2A Fe C'2A 68.1(8) . 6_565
C2A Fe C'2A 16.6(10) 6_565 6_565
C5A Fe C'2A 115.8(8) 6_565 6_565
C5A Fe C'2A 178.0(8) . 6_565
C6A Fe C'2A 141.2(8) . 6_565
C4A Fe C'2A 141.5(6) . 6_565
C4A Fe C'2A 116.5(7) 6_565 6_565
C'2A Fe C'2A 62.2(15) . 6_565
C'1A Fe C'3A 65.9(17) . .
C3A Fe C'3A 18.3(10) . .
C2A Fe C'3A 26.1(10) . .
C2A Fe C'3A 56.9(12) 6_565 .
C5A Fe C'3A 139.2(10) 6_565 .
C5A Fe C'3A 114.6(10) . .
C6A Fe C'3A 112.2(11) . .
C4A Fe C'3A 142.8(9) . .
C4A Fe C'3A 178.4(10) 6_565 .
C'2A Fe C'3A 40.1(13) . .
C'2A Fe C'3A 63.7(13) 6_565 .
C1 S1 Ni 103.3(3) . .
C2 S2 Ni 102.4(3) . .
C5 S3 Ni 105.0(2) . .
C6 S4 Ni 104.2(2) . .
C2 C1 C3 117.3(9) . .
C2 C1 S1 122.0(5) . .
C3 C1 S1 120.7(9) . .
C1 C2 C4 128.4(7) . .
C1 C2 S2 119.3(6) . .
C4 C2 S2 112.3(7) . .
N1 C4 C2 178.4(11) . .
C6 C5 C8 123.9(6) . .
C6 C5 S3 118.9(5) . .
C8 C5 S3 117.2(5) . .
C5 C6 C7 123.2(6) . .
C5 C6 S4 120.5(5) . .
C7 C6 S4 116.3(5) . .
N2 C7 C6 176.0(8) . .
F3 C8 F'4 56.4(12) . .
F3 C8 F'4 56.4(12) . 6
F'4 C8 F'4 109(2) . 6
F3 C8 F'3 130.2(11) . .
F'4 C8 F'3 102.8(11) . .
F'4 C8 F'3 102.8(11) 6 .
F3 C8 F4 107.7(8) . .
F'4 C8 F4 54.7(10) . .
F'4 C8 F4 137.2(9) 6 .
F'3 C8 F4 54.2(8) . .
F3 C8 F4 107.7(8) . 6
F'4 C8 F4 137.2(9) . 6
F'4 C8 F4 54.7(10) 6 6
F'3 C8 F4 54.2(8) . 6
F4 C8 F4 107.3(16) . 6
F3 C8 C5 116.5(9) . .
F'4 C8 C5 113.9(8) . .
F'4 C8 C5 113.9(7) 6 .
F'3 C8 C5 113.3(11) . .
F4 C8 C5 108.7(6) . .
F4 C8 C5 108.7(6) 6 .
C1A C1A C2A 106.8(15) 6_565 .
C1A C1A Fe 70.8(7) 6_565 .
C2A C1A Fe 63.9(13) . .
C'2A C'1A C'2A 111(5) 6_565 .
C'2A C'1A Fe 77(3) 6_565 .
C'2A C'1A Fe 77(3) . .
C'2A C'1A C3A 56(3) 6_565 .
C'2A C'1A C3A 56(3) . .
Fe C'1A C3A 60(2) . .
C3A C2A C1A 105(2) . .
C3A C2A Fe 68.8(18) . .
C1A C2A Fe 74.3(12) . .
C'1A C'2A C'3A 108(3) . .
C'1A C'2A Fe 65(3) . .
C'3A C'2A Fe 73.1(17) . .
C'3A C'3A C'2A 106.0(17) 6_565 .
C'3A C'3A Fe 71.9(9) 6_565 .
C'2A C'3A Fe 66.8(14) . .
C2A C3A C2A 116(3) . 6_565
C2A C3A Fe 71.7(16) . .
C2A C3A Fe 71.7(16) 6_565 .
C2A C3A C'1A 58.0(15) . .
C2A C3A C'1A 58.0(15) 6_565 .
Fe C3A C'1A 57.4(16) . .
C4A C4A C5A 108.9(4) 6_565 .
C4A C4A Fe 70.99(15) 6_565 .
C5A C4A Fe 69.9(3) . .
C4A C5A C6A 108.5(7) . .
C4A C5A Fe 70.9(3) . .
C6A C5A Fe 70.4(4) . .
C5A C6A C5A 105.2(9) . 6_565
C5A C6A Fe 69.5(4) . .
C5A C6A Fe 69.5(4) 6_565 .
F2 C3 F2 106.9(13) 6 .
F2 C3 F1 105.3(8) 6 .
F2 C3 F1 105.3(8) . .
F2 C3 C1 114.3(7) 6 .
F2 C3 C1 114.3(7) . .
F1 C3 C1 110.0(12) . .
F'4 F3 F'4 120(2) 6 .
F'4 F3 C8 62.4(11) 6 .
F'4 F3 C8 62.4(11) . .
F'4 F4 F'3 113(2) . .
F'4 F4 C8 59.8(10) . .
F'3 F4 C8 61.2(13) . .
F4 F'3 F4 127(3) . 6
F4 F'3 C8 64.6(12) . .
F4 F'3 C8 64.6(12) 6 .
F3 F'4 F4 122(2) . .
F3 F'4 C8 61.2(13) . .
F4 F'4 C8 65.5(10) . .

loop_
_geom_bond_atom_site_label_1
_geom_bond_atom_site_label_2
_geom_bond_distance
_geom_bond_site_symmetry_2
Ni S3 2.1331(16) .
Ni S1 2.1371(17) .
Ni S2 2.139(2) .
Ni S4 2.145(2) .
Fe C'1A 1.92(6) .
Fe C3A 1.98(4) .
Fe C2A 2.02(2) .
Fe C2A 2.02(2) 6_565
Fe C5A 2.047(5) 6_565
Fe C5A 2.047(5) .
Fe C6A 2.059(8) .
Fe C4A 2.060(4) .
Fe C4A 2.060(4) 6_565
Fe C'2A 2.07(3) .
Fe C'2A 2.07(3) 6_565
Fe C'3A 2.15(3) .
S1 C1 1.680(9) .
S2 C2 1.743(7) .
S3 C5 1.718(6) .
S4 C6 1.711(6) .
C1 C2 1.359(11) .
C1 C3 1.527(11) .
C2 C4 1.429(12) .
C4 N1 1.133(11) .
C5 C6 1.364(8) .
C5 C8 1.493(9) .
C6 C7 1.429(9) .
C7 N2 1.135(8) .
C8 F3 1.249(16) .
C8 F'4 1.264(14) .
C8 F'4 1.264(14) 6
C8 F'3 1.291(19) .
C8 F4 1.331(12) .
C8 F4 1.331(12) 6
C1A C1A 1.43(5) 6_565
C1A C2A 1.50(4) .
C'1A C'2A 1.30(4) 6_565
C'1A C'2A 1.30(4) .
C'1A C3A 2.02(7) .
C2A C3A 1.35(4) .
C'2A C'3A 1.45(5) .
C'3A C'3A 1.34(7) 6_565
C3A C2A 1.35(4) 6_565
C4A C4A 1.342(10) 6_565
C4A C5A 1.379(8) .
C5A C6A 1.406(8) .
C6A C5A 1.406(8) 6_565
C3 F2 1.238(9) 6
C3 F2 1.238(9) .
C3 F1 1.295(15) .
F3 F'4 1.19(2) 6
F3 F'4 1.19(2) .
F4 F'4 1.19(2) .
F4 F'3 1.195(17) .
F'3 F4 1.195(17) 6
